data_7714026
loop_
_publ_author_name
'Guthardt, Robin'
'Jacob, Hannes Lukas'
'Bruhn, Clemens'
'Siemeling, Ulrich'

_publ_section_title
;
 A complete series of N-heterocyclic tetrylenes (Si -- Pb) with a
 1,1&#x2019;-ferrocenediyl backbone enabled by 1,3,2-diazaborolyl
 N-substituents
;
_journal_name_full 'Dalton Transactions'
_journal_paper_doi 10.1039/D3DT02684A
_journal_year 2023
_chemical_formula_moiety 'C62 H82 B2 Fe N6 O Si'
_chemical_formula_sum 'C62 H82 B2 Fe N6 O Si'
_chemical_formula_weight 1032.89
_space_group_crystal_system monoclinic
_space_group_IT_number 14
_space_group_name_Hall '-P 2ybc'
_space_group_name_H-M_alt 'P 1 21/c 1'
_atom_sites_solution_hydrogens geom
_atom_sites_solution_primary dual
_audit_creation_date 2023-08-11
_audit_creation_method
;
Olex2 1.5
(compiled 2023.03.06 svn.rbb2c1857 for OlexSys, GUI svn.r6748)
;
_audit_update_record
;
2023-08-16 deposited with the CCDC.	2023-09-26 downloaded from the CCDC.
;
_cell_angle_alpha 90
_cell_angle_beta 92.103(5)
_cell_angle_gamma 90
_cell_formula_units_Z 4
_cell_length_a 12.2033(8)
_cell_length_b 23.7917(17)
_cell_length_c 19.6371(12)
_cell_measurement_reflns_used 22476
_cell_measurement_temperature 100
_cell_measurement_theta_max 26.73
_cell_measurement_theta_min 1.35
_cell_volume 5697.5(7)
_computing_cell_refinement
;
X-Area Recipe 1.37.0.0 (STOE, 2021)
;
_computing_data_collection
;
X-Area WinXpose 2.0.22.0 (STOE, 2016)
;
_computing_data_reduction
;
X-Area Integrate 2.5.1.0 (STOE, 2021)
X-Area LANA 2.6.2.0 (STOE, 2021)
;
_computing_molecular_graphics 'Olex2 1.5 (Dolomanov et al., 2009)'
_computing_publication_material
;
STOE & Cie GmbH, X-Area, software package for collecting single-crystal or
multi-domain crystal data on STOE area-detector diffractometers, for image 
processing, for the correction and scaling of reflection intensities and 
for outlier rejection, version 2.0, Darmstadt 2021
;
_computing_structure_refinement 'SHELXL 2014/7 (Sheldrick, 2015)'
_computing_structure_solution 'SHELXT  (Sheldrick, 2015)'
_diffrn_ambient_temperature 100
_diffrn_detector 'image plate (34 cm diameter)'
_diffrn_detector_area_resol_mean 6.67
_diffrn_detector_type 'STOE Imaging Plate'
_diffrn_measured_fraction_theta_full 0.999
_diffrn_measured_fraction_theta_max 0.984
_diffrn_measurement_details
;
 140 frames, detector distance = 125 mm
;
_diffrn_measurement_device '2-circle diffractometer'
_diffrn_measurement_device_type 'STOE IPDS II'
_diffrn_measurement_method 'rotation method, \w scans'
_diffrn_radiation_collimation '1.2, 0.6 mm diameter, multiple pinhole'
_diffrn_radiation_monochromator 'plane graphite'
_diffrn_radiation_polarisn_norm 270
_diffrn_radiation_probe x-ray
_diffrn_radiation_type 'Mo K\a'
_diffrn_radiation_wavelength 0.71073
_diffrn_reflns_av_R_equivalents 0.0687
_diffrn_reflns_av_unetI/netI 0.0736
_diffrn_reflns_Laue_measured_fraction_full 0.999
_diffrn_reflns_Laue_measured_fraction_max 0.984
_diffrn_reflns_limit_h_max 14
_diffrn_reflns_limit_h_min -15
_diffrn_reflns_limit_k_max 29
_diffrn_reflns_limit_k_min -27
_diffrn_reflns_limit_l_max 24
_diffrn_reflns_limit_l_min -24
_diffrn_reflns_number 25310
_diffrn_reflns_point_group_measured_fraction_full 0.999
_diffrn_reflns_point_group_measured_fraction_max 0.984
_diffrn_reflns_theta_full 25.242
_diffrn_reflns_theta_max 26.385
_diffrn_reflns_theta_min 1.345
_diffrn_source 'Genix Mo HF'
_diffrn_source_current 1.00
_diffrn_source_power 0.050
_diffrn_source_voltage 50
_exptl_absorpt_coefficient_mu 0.332
_exptl_absorpt_correction_T_max 0.9836
_exptl_absorpt_correction_T_min 0.8677
_exptl_absorpt_correction_type multi-scan
_exptl_absorpt_process_details
;
STOE X-Red32, absorption correction by Gaussian integration, analogous to
P. Coppens, "The Evaluation of Absorption and Extinction in Single-Crystal
Structure Analysis", published in: F. R. Ahmed (Editor), "Crystallographic
Computing", Munksgaard, Copenhagen (1970), 255 - 270. Afterwards scaling of
reflection intensities was performed within STOE LANA. J. Koziskova, F. Hahn,
J. Richter, J. Kozisek, Acta Chimica Slovaca, vol. 9, no. 2, 2016, pp. 136-140.
;
_exptl_crystal_colour yellow
_exptl_crystal_colour_primary yellow
_exptl_crystal_density_diffrn 1.204
_exptl_crystal_density_method 'not measured'
_exptl_crystal_description plate
_exptl_crystal_F_000 2216
_exptl_crystal_size_max 0.43
_exptl_crystal_size_mid 0.213
_exptl_crystal_size_min 0.05
_refine_diff_density_max 1.281
_refine_diff_density_min -0.820
_refine_diff_density_rms 0.112
_refine_ls_extinction_method none
_refine_ls_goodness_of_fit_ref 1.020
_refine_ls_hydrogen_treatment constr
_refine_ls_matrix_type full
_refine_ls_number_parameters 693
_refine_ls_number_reflns 11500
_refine_ls_number_restraints 0
_refine_ls_restrained_S_all 1.020
_refine_ls_R_factor_all 0.1209
_refine_ls_R_factor_gt 0.0850
_refine_ls_shift/su_max 0.000
_refine_ls_shift/su_mean 0.000
_refine_ls_structure_factor_coef Fsqd
_refine_ls_weighting_details 'w=1/[\s^2^(Fo^2^)+(0.1744P)^2^+1.0753P] where P=(Fo^2^+2Fc^2^)/3'
_refine_ls_weighting_scheme calc
_refine_ls_wR_factor_gt 0.2210
_refine_ls_wR_factor_ref 0.2538
_reflns_Friedel_coverage 0.000
_reflns_number_gt 7801
_reflns_number_total 11500
_reflns_threshold_expression 'I > 2\s(I)'
_cod_data_source_file d3dt02684a2.cif
_cod_data_source_block i3328
_cod_database_code 7714026
_shelx_shelxl_version_number 2014/7
_shelx_space_group_comment
;
The symmetry employed for this shelxl refinement is uniquely defined
by the following loop, which should always be used as a source of
symmetry information in preference to the above space-group names.
They are only intended as comments.
;
_shelx_estimated_absorpt_t_max 0.984
_shelx_estimated_absorpt_t_min 0.870
_olex2_refinement_description
;
1. Fixed Uiso
 At 1.2 times of:
  All C(H) groups, All Si(H) groups
 At 1.5 times of:
  All C(H,H,H) groups, All O(H) groups
2. Others
 Fixed Sof: Si1(0.5) H1(0.5) Si1A(0.5) H1A(0.5) O1(0.5) H1B(0.5) O1A(0.5)
 H1AA(0.5)
3.a Ternary CH refined with riding coordinates:
 Si1(H1), Si1A(H1A), C19(H19), C22(H22), C31(H31), C34(H34), C45(H45),
 C48(H48), C57(H57), C60(H60)
3.b Aromatic/amide H refined with riding coordinates:
 C2(H2), C3(H3), C4(H4), C5(H5), C7(H7), C8(H8), C9(H9), C10(H10), C11(H11),
 C12(H12), C15(H15), C16(H16), C17(H17), C27(H27), C28(H28), C29(H29), C37(H37),
  C38(H38), C41(H41), C42(H42), C43(H43), C53(H53), C54(H54), C55(H55)
3.c Tetrahedral OH refined with riding coordinates:
 O1(H1B)
3.d Idealised Me refined as rotating group:
 C20(H20A,H20B,H20C), C21(H21A,H21B,H21C), C23(H23A,H23B,H23C), C24(H24A,H24B,
 H24C), C32(H32A,H32B,H32C), C33(H33A,H33B,H33C), C35(H35A,H35B,H35C), C36(H36A,
 H36B,H36C), C46(H46A,H46B,H46C), C47(H47A,H47B,H47C), C49(H49A,H49B,H49C),
 C50(H50A,H50B,H50C), C58(H58A,H58B,H58C), C59(H59A,H59B,H59C), C61(H61A,H61B,
 H61C), C62(H62A,H62B,H62C)
3.e Idealised tetrahedral OH refined as rotating group:
 O1A(H1AA)
;
_olex2_submission_special_instructions 'No special instructions were received'
_stoe_detector_distance '125.0 mm'
_stoe_detector_pixelsize_x '0.150 mm'
_stoe_detector_pixelsize_y '0.150 mm'
_stoe_detector_size_x '34.0 cm'
_stoe_detector_size_y '34.0 cm'
_stoe_evaluation_integration_a 12.0
_stoe_evaluation_integration_b 0.0
_stoe_evaluation_integration_ems 0.012
_stoe_evaluation_lana_bis_l_even_max -
_stoe_evaluation_lana_bis_l_odd_max -
_stoe_evaluation_lana_bos_l_even_max -
_stoe_evaluation_lana_bos_l_odd_max -
_stoe_evaluation_lana_completeness 98.7
_stoe_evaluation_lana_dxs_max_order -
_stoe_evaluation_lana_dys_max_order -
_stoe_evaluation_lana_fs_max_order 3
_stoe_evaluation_lana_max_2theta_available 52.7
_stoe_evaluation_lana_max_2theta_desired 52.7
_stoe_evaluation_lana_mean_redundancy 2.2
_stoe_evaluation_lana_number_refls_after_or 25314
_stoe_evaluation_lana_number_refls_outliers 6577
_stoe_evaluation_lana_number_refls_total 31891
_stoe_evaluation_lana_number_refls_unique 11502
_stoe_evaluation_lana_number_refls_written 25314
_stoe_evaluation_lana_or_c1 0.035
_stoe_evaluation_lana_or_c2 0
_stoe_evaluation_lana_or_c3 0
_stoe_evaluation_lana_or_c4 0.7
_stoe_evaluation_lana_point_group 2/m
_stoe_evaluation_lana_table
;
#----------------------------------------------------------------------------
2Theta           4.5   10.3   16.1   21.9   27.7   33.5   39.3   45.1   50.9
#----------------------------------------------------------------------------
<Resolution>    7.10   3.78   2.49   1.85   1.47   1.23   1.05   0.92   0.84
N(total)          98    469   1167   2112   3237   4558   6014   7585   6651
<Redundancy>     2.2    2.2    2.2    2.2    2.2    2.2    2.2    2.2    2.2
Complet. [%%]   100.0   98.8   99.0   99.9  100.0  100.0  100.0  100.0   94.8
<I/sigma>      557.6  289.3  106.0   66.7   33.9   17.8   10.1    4.6    2.4
R(int)         0.028  0.051  0.055  0.060  0.058  0.064  0.081  0.113  0.173
#----------------------------------------------------------------------------
;
_stoe_measurement_identifier i3328
_stoe_measurement_max_exposure_per_frame '300.0 s'
_stoe_measurement_mean_exposure_per_frame '300.0 s'
_stoe_measurement_min_exposure_per_frame '300.0 s'
_stoe_measurement_total_exposure_time '11.7 h'
_stoe_measurement_total_frame_number 140
_stoe_measurement_total_run_number 1
_stoe_measurement_tube_power '50.0 W'

loop_
_space_group_symop_operation_xyz
'x, y, z'
'-x, y+1/2, -z+1/2'
'-x, -y, -z'
'x, -y-1/2, z-1/2'

loop_
_atom_site_label
_atom_site_type_symbol
_atom_site_fract_x
_atom_site_fract_y
_atom_site_fract_z
_atom_site_U_iso_or_equiv
_atom_site_adp_type
_atom_site_occupancy
_atom_site_site_symmetry_order
_atom_site_calc_flag
_atom_site_refinement_flags_posn
_atom_site_refinement_flags_adp
_atom_site_refinement_flags_occupancy
_atom_site_disorder_assembly
_atom_site_disorder_group
N1 N 0.7530(2) 0.42255(13) 0.29572(14) 0.0278(6) Uani 1 1 d . . . . .
B1 B 0.7255(3) 0.36750(18) 0.2668(2) 0.0278(8) Uani 1 1 d . . . . .
Fe1 Fe 0.77509(4) 0.48396(2) 0.43043(2) 0.02975(18) Uani 1 1 d . . . . .
C1 C 0.7943(3) 0.42021(15) 0.36544(18) 0.0305(8) Uani 1 1 d . . . . .
Si1 Si 0.7774(3) 0.48218(18) 0.2484(2) 0.0353(8) Uani 0.5 1 d . . P A 1
H1 H 0.8558 0.4802 0.2353 0.042 Uiso 0.5 1 calc R U P A 1
Si1A Si 0.7306(3) 0.48323(18) 0.2484(2) 0.0348(8) Uani 0.5 1 d . . P A 2
H1A H 0.6509 0.4850 0.2350 0.042 Uiso 0.5 1 calc R U P A 2
B2 B 0.7877(3) 0.59797(18) 0.26538(19) 0.0261(8) Uani 1 1 d . . . . .
C2 C 0.8991(3) 0.43849(16) 0.3911(2) 0.0345(8) Uani 1 1 d . . . . .
H2 H 0.9572 0.4521 0.3648 0.041 Uiso 1 1 calc R U . . .
N2 N 0.7637(2) 0.54346(13) 0.29476(14) 0.0267(6) Uani 1 1 d . . . . .
C3 C 0.9007(3) 0.43258(17) 0.4631(2) 0.0401(9) Uani 1 1 d . . . . .
H3 H 0.9600 0.4422 0.4935 0.048 Uiso 1 1 calc R U . . .
N3 N 0.7908(2) 0.31757(12) 0.27534(15) 0.0277(6) Uani 1 1 d . . . . .
C4 C 0.7990(4) 0.40987(18) 0.48170(19) 0.0408(9) Uani 1 1 d . . . . .
H4 H 0.7784 0.4014 0.5268 0.049 Uiso 1 1 calc R U . . .
N4 N 0.6313(2) 0.35013(13) 0.22479(14) 0.0268(6) Uani 1 1 d . . . . .
C5 C 0.7326(3) 0.40188(16) 0.42126(18) 0.0334(8) Uani 1 1 d . . . . .
H5 H 0.6603 0.3870 0.4187 0.040 Uiso 1 1 calc R U . . .
N5 N 0.7253(2) 0.64853(13) 0.27618(14) 0.0265(6) Uani 1 1 d . . . . .
N6 N 0.8756(2) 0.61558(13) 0.22353(14) 0.0276(6) Uani 1 1 d . . . . .
C6 C 0.7379(3) 0.54661(15) 0.36468(17) 0.0273(7) Uani 1 1 d . . . . .
C7 C 0.8120(3) 0.56659(16) 0.41814(18) 0.0316(8) Uani 1 1 d . . . . .
H7 H 0.8827 0.5822 0.4123 0.038 Uiso 1 1 calc R U . . .
O1 O 0.7044(9) 0.4819(3) 0.1787(3) 0.069(2) Uani 0.5 1 d . . P A 1
H1B H 0.6917 0.4486 0.1667 0.104 Uiso 0.5 1 calc R U P A 1
O1A O 0.7992(9) 0.4842(3) 0.1796(4) 0.066(2) Uani 0.5 1 d . . P A 2
H1AA H 0.8135 0.4511 0.1680 0.099 Uiso 0.5 1 calc R U P A 2
C8 C 0.7608(3) 0.55886(17) 0.48086(19) 0.0382(9) Uani 1 1 d . . . . .
H8 H 0.7914 0.5681 0.5246 0.046 Uiso 1 1 calc R U . . .
C9 C 0.6551(3) 0.53479(18) 0.4672(2) 0.0400(9) Uani 1 1 d . . . . .
H9 H 0.6034 0.5251 0.5003 0.048 Uiso 1 1 calc R U . . .
C10 C 0.6405(3) 0.52789(16) 0.39559(19) 0.0322(8) Uani 1 1 d . . . . .
H10 H 0.5770 0.5134 0.3724 0.039 Uiso 1 1 calc R U . . .
C11 C 0.7364(3) 0.27349(16) 0.23986(19) 0.0325(8) Uani 1 1 d . . . . .
H11 H 0.7620 0.2359 0.2370 0.039 Uiso 1 1 calc R U . . .
C12 C 0.6432(3) 0.29306(16) 0.21082(18) 0.0306(8) Uani 1 1 d . . . . .
H12 H 0.5923 0.2712 0.1844 0.037 Uiso 1 1 calc R U . . .
C13 C 0.9019(3) 0.31356(15) 0.30228(18) 0.0295(8) Uani 1 1 d . . . . .
C14 C 0.9225(3) 0.29052(16) 0.36650(19) 0.0335(8) Uani 1 1 d . . . . .
C15 C 1.0306(3) 0.29237(18) 0.3931(2) 0.0378(9) Uani 1 1 d . . . . .
H15 H 1.0469 0.2779 0.4374 0.045 Uiso 1 1 calc R U . . .
C16 C 1.1143(3) 0.31491(18) 0.3558(2) 0.0407(9) Uani 1 1 d . . . . .
H16 H 1.1869 0.3162 0.3749 0.049 Uiso 1 1 calc R U . . .
C17 C 1.0928(3) 0.33535(17) 0.2914(2) 0.0381(9) Uani 1 1 d . . . . .
H17 H 1.1512 0.3496 0.2658 0.046 Uiso 1 1 calc R U . . .
C18 C 0.9856(3) 0.33549(16) 0.2628(2) 0.0325(8) Uani 1 1 d . . . . .
C19 C 0.8336(3) 0.26292(17) 0.40607(19) 0.0363(9) Uani 1 1 d . . . . .
H19 H 0.7623 0.2814 0.3930 0.044 Uiso 1 1 calc R U . . .
C20 C 0.8523(4) 0.2686(2) 0.4834(2) 0.0491(11) Uani 1 1 d . . . . .
H20A H 0.9144 0.2450 0.4985 0.074 Uiso 1 1 calc R U . . .
H20B H 0.7863 0.2565 0.5063 0.074 Uiso 1 1 calc R U . . .
H20C H 0.8682 0.3079 0.4949 0.074 Uiso 1 1 calc R U . . .
C21 C 0.8251(3) 0.20070(18) 0.3875(2) 0.0436(10) Uani 1 1 d . . . . .
H21A H 0.8145 0.1968 0.3381 0.065 Uiso 1 1 calc R U . . .
H21B H 0.7626 0.1840 0.4101 0.065 Uiso 1 1 calc R U . . .
H21C H 0.8926 0.1814 0.4026 0.065 Uiso 1 1 calc R U . . .
C22 C 0.9620(3) 0.35573(17) 0.19096(19) 0.0358(9) Uani 1 1 d . . . . .
H22 H 0.8859 0.3713 0.1886 0.043 Uiso 1 1 calc R U . . .
C23 C 0.9664(4) 0.3071(2) 0.1412(2) 0.0551(12) Uani 1 1 d . . . . .
H23A H 0.9402 0.3197 0.0959 0.083 Uiso 1 1 calc R U . . .
H23B H 0.9196 0.2765 0.1566 0.083 Uiso 1 1 calc R U . . .
H23C H 1.0421 0.2937 0.1388 0.083 Uiso 1 1 calc R U . . .
C24 C 1.0402(4) 0.4019(2) 0.1683(2) 0.0523(11) Uani 1 1 d . . . . .
H24A H 1.1145 0.3865 0.1661 0.078 Uiso 1 1 calc R U . . .
H24B H 1.0400 0.4329 0.2012 0.078 Uiso 1 1 calc R U . . .
H24C H 1.0160 0.4157 0.1233 0.078 Uiso 1 1 calc R U . . .
C25 C 0.5350(3) 0.37861(16) 0.19803(18) 0.0303(8) Uani 1 1 d . . . . .
C26 C 0.5243(3) 0.38932(18) 0.1287(2) 0.0370(9) Uani 1 1 d . . . . .
C27 C 0.4267(3) 0.41257(19) 0.1024(2) 0.0436(10) Uani 1 1 d . . . . .
H27 H 0.4179 0.4193 0.0548 0.052 Uiso 1 1 calc R U . . .
C28 C 0.3426(3) 0.42589(18) 0.1448(2) 0.0457(10) Uani 1 1 d . . . . .
H28 H 0.2766 0.4418 0.1263 0.055 Uiso 1 1 calc R U . . .
C29 C 0.3543(3) 0.41620(17) 0.2134(2) 0.0418(10) Uani 1 1 d . . . . .
H29 H 0.2961 0.4257 0.2422 0.050 Uiso 1 1 calc R U . . .
C30 C 0.4513(3) 0.39226(17) 0.2423(2) 0.0351(8) Uani 1 1 d . . . . .
C31 C 0.6147(3) 0.3757(2) 0.0795(2) 0.0456(11) Uani 1 1 d . . . . .
H31 H 0.6833 0.3677 0.1072 0.055 Uiso 1 1 calc R U . . .
C32 C 0.6375(4) 0.4246(3) 0.0326(3) 0.0657(15) Uani 1 1 d . . . . .
H32A H 0.7021 0.4162 0.0062 0.098 Uiso 1 1 calc R U . . .
H32B H 0.6512 0.4586 0.0598 0.098 Uiso 1 1 calc R U . . .
H32C H 0.5741 0.4307 0.0015 0.098 Uiso 1 1 calc R U . . .
C33 C 0.5856(4) 0.3232(2) 0.0379(2) 0.0539(12) Uani 1 1 d . . . . .
H33A H 0.5126 0.3277 0.0162 0.081 Uiso 1 1 calc R U . . .
H33B H 0.5860 0.2904 0.0681 0.081 Uiso 1 1 calc R U . . .
H33C H 0.6397 0.3179 0.0029 0.081 Uiso 1 1 calc R U . . .
C34 C 0.4643(3) 0.3800(2) 0.3173(2) 0.0423(10) Uani 1 1 d . . . . .
H34 H 0.5421 0.3885 0.3313 0.051 Uiso 1 1 calc R U . . .
C35 C 0.3915(4) 0.4164(2) 0.3612(3) 0.0601(14) Uani 1 1 d . . . . .
H35A H 0.3146 0.4055 0.3533 0.090 Uiso 1 1 calc R U . . .
H35B H 0.4007 0.4560 0.3490 0.090 Uiso 1 1 calc R U . . .
H35C H 0.4126 0.4111 0.4094 0.090 Uiso 1 1 calc R U . . .
C36 C 0.4451(4) 0.3189(2) 0.3323(2) 0.0571(13) Uani 1 1 d . . . . .
H36A H 0.4557 0.3122 0.3813 0.086 Uiso 1 1 calc R U . . .
H36B H 0.4971 0.2959 0.3075 0.086 Uiso 1 1 calc R U . . .
H36C H 0.3700 0.3086 0.3178 0.086 Uiso 1 1 calc R U . . .
C37 C 0.7757(3) 0.69319(16) 0.24273(18) 0.0306(8) Uani 1 1 d . . . . .
H37 H 0.7513 0.7311 0.2421 0.037 Uiso 1 1 calc R U . . .
C38 C 0.8643(3) 0.67353(16) 0.21165(18) 0.0308(8) Uani 1 1 d . . . . .
H38 H 0.9121 0.6956 0.1855 0.037 Uiso 1 1 calc R U . . .
C39 C 0.6197(3) 0.65336(15) 0.30572(17) 0.0264(7) Uani 1 1 d . . . . .
C40 C 0.6089(3) 0.67886(16) 0.36824(18) 0.0300(8) Uani 1 1 d . . . . .
C41 C 0.5059(3) 0.67793(17) 0.3973(2) 0.0363(9) Uani 1 1 d . . . . .
H41 H 0.4973 0.6940 0.4411 0.044 Uiso 1 1 calc R U . . .
C42 C 0.4162(3) 0.65384(18) 0.3629(2) 0.0420(10) Uani 1 1 d . . . . .
H42 H 0.3471 0.6530 0.3836 0.050 Uiso 1 1 calc R U . . .
C43 C 0.4271(3) 0.63134(18) 0.2995(2) 0.0391(9) Uani 1 1 d . . . . .
H43 H 0.3645 0.6161 0.2760 0.047 Uiso 1 1 calc R U . . .
C44 C 0.5285(3) 0.63031(16) 0.26857(19) 0.0324(8) Uani 1 1 d . . . . .
C45 C 0.7040(3) 0.70989(18) 0.40366(19) 0.0357(9) Uani 1 1 d . . . . .
H45 H 0.7737 0.6934 0.3874 0.043 Uiso 1 1 calc R U . . .
C46 C 0.7018(3) 0.77200(18) 0.3837(2) 0.0395(9) Uani 1 1 d . . . . .
H46A H 0.7029 0.7754 0.3340 0.059 Uiso 1 1 calc R U . . .
H46B H 0.7660 0.7910 0.4044 0.059 Uiso 1 1 calc R U . . .
H46C H 0.6349 0.7894 0.4000 0.059 Uiso 1 1 calc R U . . .
C47 C 0.7061(4) 0.70509(19) 0.4804(2) 0.0447(10) Uani 1 1 d . . . . .
H47A H 0.7741 0.7216 0.4995 0.067 Uiso 1 1 calc R U . . .
H47B H 0.7024 0.6654 0.4934 0.067 Uiso 1 1 calc R U . . .
H47C H 0.6431 0.7252 0.4982 0.067 Uiso 1 1 calc R U . . .
C48 C 0.5391(3) 0.60794(18) 0.19717(19) 0.0376(9) Uani 1 1 d . . . . .
H48 H 0.6129 0.5899 0.1950 0.045 Uiso 1 1 calc R U . . .
C49 C 0.4543(4) 0.5637(2) 0.1764(3) 0.0625(14) Uani 1 1 d . . . . .
H49A H 0.3818 0.5813 0.1716 0.094 Uiso 1 1 calc R U . . .
H49B H 0.4528 0.5344 0.2115 0.094 Uiso 1 1 calc R U . . .
H49C H 0.4735 0.5469 0.1329 0.094 Uiso 1 1 calc R U . . .
C50 C 0.5356(5) 0.6563(2) 0.1457(2) 0.0590(13) Uani 1 1 d . . . . .
H50A H 0.5456 0.6413 0.0998 0.088 Uiso 1 1 calc R U . . .
H50B H 0.5943 0.6831 0.1572 0.088 Uiso 1 1 calc R U . . .
H50C H 0.4645 0.6753 0.1470 0.088 Uiso 1 1 calc R U . . .
C51 C 0.9632(2) 0.58740(15) 0.19025(17) 0.0271(7) Uani 1 1 d . . . . .
C52 C 0.9561(3) 0.58137(15) 0.11987(18) 0.0279(7) Uani 1 1 d . . . . .
C53 C 1.0473(3) 0.56130(16) 0.08666(19) 0.0317(8) Uani 1 1 d . . . . .
H53 H 1.0444 0.5576 0.0385 0.038 Uiso 1 1 calc R U . . .
C54 C 1.1420(3) 0.54672(16) 0.12352(19) 0.0327(8) Uani 1 1 d . . . . .
H54 H 1.2048 0.5347 0.1003 0.039 Uiso 1 1 calc R U . . .
C55 C 1.1458(3) 0.54958(16) 0.19322(19) 0.0329(8) Uani 1 1 d . . . . .
H55 H 1.2102 0.5376 0.2178 0.039 Uiso 1 1 calc R U . . .
C56 C 1.0568(3) 0.56973(15) 0.22902(17) 0.0279(7) Uani 1 1 d . . . . .
C57 C 0.8507(3) 0.59465(17) 0.07851(18) 0.0327(8) Uani 1 1 d . . . . .
H57 H 0.7903 0.5998 0.1110 0.039 Uiso 1 1 calc R U . . .
C58 C 0.8602(4) 0.6483(2) 0.0370(2) 0.0460(10) Uani 1 1 d . . . . .
H58A H 0.8745 0.6801 0.0677 0.069 Uiso 1 1 calc R U . . .
H58B H 0.7915 0.6547 0.0107 0.069 Uiso 1 1 calc R U . . .
H58C H 0.9205 0.6445 0.0057 0.069 Uiso 1 1 calc R U . . .
C59 C 0.8203(3) 0.5455(2) 0.0313(2) 0.0438(10) Uani 1 1 d . . . . .
H59A H 0.8719 0.5438 -0.0057 0.066 Uiso 1 1 calc R U . . .
H59B H 0.7458 0.5509 0.0122 0.066 Uiso 1 1 calc R U . . .
H59C H 0.8238 0.5103 0.0573 0.066 Uiso 1 1 calc R U . . .
C60 C 1.0608(3) 0.57297(16) 0.30578(18) 0.0309(8) Uani 1 1 d . . . . .
H60 H 0.9862 0.5627 0.3211 0.037 Uiso 1 1 calc R U . . .
C61 C 1.0839(3) 0.63317(18) 0.3304(2) 0.0396(9) Uani 1 1 d . . . . .
H61A H 1.0818 0.6345 0.3802 0.059 Uiso 1 1 calc R U . . .
H61B H 1.0281 0.6586 0.3106 0.059 Uiso 1 1 calc R U . . .
H61C H 1.1565 0.6449 0.3162 0.059 Uiso 1 1 calc R U . . .
C62 C 1.1418(3) 0.53178(18) 0.33978(19) 0.0356(8) Uani 1 1 d . . . . .
H62A H 1.2169 0.5434 0.3307 0.053 Uiso 1 1 calc R U . . .
H62B H 1.1287 0.4940 0.3214 0.053 Uiso 1 1 calc R U . . .
H62C H 1.1318 0.5315 0.3891 0.053 Uiso 1 1 calc R U . . .

loop_
_atom_site_aniso_label
_atom_site_aniso_U_11
_atom_site_aniso_U_22
_atom_site_aniso_U_33
_atom_site_aniso_U_23
_atom_site_aniso_U_13
_atom_site_aniso_U_12
N1 0.0224(14) 0.0316(16) 0.0292(15) -0.0010(12) 0.0000(11) 0.0028(12)
B1 0.0191(17) 0.036(2) 0.0283(19) 0.0009(17) 0.0028(14) 0.0012(16)
Fe1 0.0291(3) 0.0325(3) 0.0277(3) 0.0002(2) 0.0008(2) 0.0000(2)
C1 0.0311(18) 0.0301(19) 0.0300(17) 0.0010(15) -0.0019(14) 0.0022(15)
Si1 0.0417(19) 0.0312(14) 0.0338(14) -0.0036(10) 0.0115(17) -0.0066(18)
Si1A 0.0381(18) 0.0295(14) 0.0358(14) 0.0038(10) -0.0138(17) -0.0048(17)
B2 0.0153(16) 0.035(2) 0.0282(18) -0.0012(16) -0.0023(14) 0.0005(15)
C2 0.0279(18) 0.033(2) 0.042(2) -0.0036(17) -0.0036(15) 0.0050(15)
N2 0.0208(13) 0.0327(16) 0.0267(14) -0.0008(12) 0.0035(11) 0.0014(12)
C3 0.041(2) 0.039(2) 0.039(2) -0.0034(18) -0.0132(17) 0.0078(18)
N3 0.0169(13) 0.0306(16) 0.0357(15) -0.0001(13) 0.0000(11) -0.0002(11)
C4 0.055(2) 0.038(2) 0.0296(19) 0.0033(16) -0.0042(17) -0.0008(19)
N4 0.0158(13) 0.0328(16) 0.0316(15) 0.0003(12) -0.0019(11) 0.0009(11)
C5 0.037(2) 0.030(2) 0.0331(18) 0.0017(15) -0.0022(15) -0.0032(16)
N5 0.0184(13) 0.0327(16) 0.0283(14) -0.0008(12) 0.0014(11) 0.0010(11)
N6 0.0192(14) 0.0328(16) 0.0310(15) -0.0007(12) 0.0033(11) 0.0011(11)
C6 0.0246(17) 0.0289(19) 0.0285(17) 0.0031(14) 0.0014(13) 0.0029(14)
C7 0.0316(18) 0.031(2) 0.0326(18) -0.0017(15) -0.0001(14) 0.0004(15)
O1 0.124(8) 0.042(4) 0.040(4) 0.000(3) -0.006(4) -0.010(5)
O1A 0.100(7) 0.046(4) 0.053(4) -0.003(3) 0.013(4) -0.003(4)
C8 0.051(2) 0.033(2) 0.0308(19) -0.0025(16) 0.0055(17) 0.0050(18)
C9 0.040(2) 0.042(2) 0.039(2) -0.0024(18) 0.0133(17) 0.0041(18)
C10 0.0215(16) 0.035(2) 0.040(2) 0.0003(16) 0.0057(14) 0.0019(15)
C11 0.0262(17) 0.032(2) 0.039(2) -0.0052(16) 0.0005(15) -0.0027(15)
C12 0.0202(16) 0.035(2) 0.0364(19) -0.0041(16) -0.0007(14) -0.0037(14)
C13 0.0198(16) 0.0299(19) 0.0387(19) -0.0031(15) -0.0020(14) 0.0023(14)
C14 0.0248(17) 0.033(2) 0.042(2) -0.0030(16) -0.0015(15) 0.0060(15)
C15 0.0277(19) 0.041(2) 0.044(2) -0.0002(18) -0.0051(16) 0.0062(16)
C16 0.0226(18) 0.043(2) 0.056(2) -0.0026(19) -0.0074(16) 0.0018(16)
C17 0.0214(17) 0.041(2) 0.052(2) -0.0052(19) 0.0028(16) -0.0016(16)
C18 0.0218(17) 0.0298(19) 0.046(2) -0.0055(16) 0.0006(15) 0.0005(14)
C19 0.0304(19) 0.039(2) 0.039(2) 0.0055(17) 0.0024(16) 0.0077(16)
C20 0.057(3) 0.047(3) 0.043(2) 0.006(2) 0.004(2) 0.006(2)
C21 0.038(2) 0.042(2) 0.051(2) 0.0030(19) 0.0066(18) -0.0007(18)
C22 0.0275(18) 0.046(2) 0.0346(19) -0.0010(17) 0.0057(15) -0.0035(16)
C23 0.055(3) 0.068(3) 0.043(2) -0.010(2) 0.008(2) -0.009(2)
C24 0.045(2) 0.059(3) 0.053(3) 0.009(2) 0.003(2) -0.017(2)
C25 0.0196(16) 0.0313(19) 0.0398(19) 0.0018(16) -0.0017(14) -0.0020(14)
C26 0.0229(17) 0.043(2) 0.045(2) 0.0030(18) -0.0033(15) -0.0045(15)
C27 0.029(2) 0.047(2) 0.053(2) 0.006(2) -0.0122(18) -0.0078(17)
C28 0.0264(19) 0.039(2) 0.071(3) 0.001(2) -0.0125(19) 0.0016(16)
C29 0.0202(17) 0.037(2) 0.068(3) -0.011(2) 0.0017(17) -0.0020(15)
C30 0.0209(17) 0.035(2) 0.050(2) -0.0097(17) 0.0026(15) -0.0023(14)
C31 0.0283(19) 0.074(3) 0.035(2) 0.008(2) 0.0019(16) -0.008(2)
C32 0.055(3) 0.090(4) 0.052(3) 0.016(3) 0.000(2) -0.027(3)
C33 0.046(3) 0.074(3) 0.043(2) 0.000(2) 0.011(2) -0.001(2)
C34 0.0247(18) 0.062(3) 0.040(2) -0.013(2) 0.0070(16) -0.0045(18)
C35 0.042(3) 0.078(4) 0.062(3) -0.027(3) 0.021(2) -0.012(2)
C36 0.057(3) 0.071(3) 0.045(2) 0.007(2) 0.018(2) 0.010(2)
C37 0.0276(17) 0.0305(19) 0.0337(18) 0.0005(15) 0.0004(14) 0.0029(15)
C38 0.0243(17) 0.0323(19) 0.0359(18) 0.0011(15) 0.0029(14) -0.0012(14)
C39 0.0154(15) 0.0284(18) 0.0355(18) 0.0034(14) 0.0024(13) 0.0021(13)
C40 0.0208(16) 0.0318(19) 0.0375(19) -0.0018(15) 0.0033(14) 0.0046(14)
C41 0.0278(18) 0.041(2) 0.040(2) 0.0018(17) 0.0093(15) 0.0031(16)
C42 0.0231(18) 0.044(2) 0.059(3) 0.006(2) 0.0104(17) 0.0014(16)
C43 0.0168(16) 0.046(2) 0.055(2) -0.0021(19) 0.0026(16) -0.0032(16)
C44 0.0183(16) 0.038(2) 0.041(2) 0.0033(16) -0.0005(14) 0.0009(14)
C45 0.0230(17) 0.045(2) 0.039(2) -0.0067(17) -0.0003(15) 0.0025(16)
C46 0.0319(19) 0.046(2) 0.041(2) -0.0054(18) 0.0023(16) -0.0059(17)
C47 0.048(2) 0.044(2) 0.042(2) -0.0092(19) -0.0034(19) 0.0050(19)
C48 0.0258(18) 0.045(2) 0.041(2) -0.0055(18) -0.0071(15) 0.0025(16)
C49 0.052(3) 0.066(3) 0.069(3) -0.022(3) 0.002(2) -0.021(2)
C50 0.070(3) 0.063(3) 0.044(2) 0.004(2) -0.004(2) -0.002(3)
C51 0.0142(14) 0.0333(19) 0.0339(18) -0.0003(15) 0.0027(13) -0.0031(13)
C52 0.0211(16) 0.0286(18) 0.0340(18) -0.0017(15) 0.0009(13) -0.0024(13)
C53 0.0260(17) 0.034(2) 0.0350(19) -0.0039(16) 0.0054(14) -0.0017(15)
C54 0.0220(17) 0.037(2) 0.039(2) 0.0014(16) 0.0059(14) 0.0016(15)
C55 0.0163(16) 0.038(2) 0.044(2) 0.0005(17) 0.0030(14) 0.0023(14)
C56 0.0196(16) 0.0324(19) 0.0316(17) 0.0003(15) 0.0015(13) -0.0001(14)
C57 0.0247(17) 0.043(2) 0.0299(17) 0.0009(16) -0.0006(14) 0.0015(16)
C58 0.043(2) 0.050(3) 0.044(2) 0.010(2) -0.0096(18) 0.004(2)
C59 0.034(2) 0.056(3) 0.041(2) -0.008(2) -0.0072(17) -0.0020(19)
C60 0.0184(15) 0.040(2) 0.0345(18) -0.0002(16) -0.0003(13) -0.0012(14)
C61 0.034(2) 0.044(2) 0.040(2) -0.0031(18) -0.0055(16) 0.0041(17)
C62 0.0273(18) 0.045(2) 0.0343(19) 0.0011(17) -0.0018(15) 0.0008(16)

loop_
_atom_type_symbol
_atom_type_description
_atom_type_scat_dispersion_real
_atom_type_scat_dispersion_imag
_atom_type_scat_source
C C 0.0033 0.0016 'International Tables Vol C Tables 4.2.6.8 and 6.1.1.4'
H H 0.0000 0.0000 'International Tables Vol C Tables 4.2.6.8 and 6.1.1.4'
B B 0.0013 0.0007 'International Tables Vol C Tables 4.2.6.8 and 6.1.1.4'
Fe Fe 0.3463 0.8444 'International Tables Vol C Tables 4.2.6.8 and 6.1.1.4'
N N 0.0061 0.0033 'International Tables Vol C Tables 4.2.6.8 and 6.1.1.4'
O O 0.0106 0.0060 'International Tables Vol C Tables 4.2.6.8 and 6.1.1.4'
Si Si 0.0817 0.0704 'International Tables Vol C Tables 4.2.6.8 and 6.1.1.4'

loop_
_exptl_crystal_face_index_h
_exptl_crystal_face_index_k
_exptl_crystal_face_index_l
_exptl_crystal_face_perp_dist
2 2 -7 0.0650
-1 -3 10 0.0950
-3 -2 5 0.1280
6 -1 4 0.2210
-2 3 -9 0.2060
0 -4 -1 0.0100
0 5 1 0.0400

loop_
_geom_angle_atom_site_label_1
_geom_angle_atom_site_label_2
_geom_angle_atom_site_label_3
_geom_angle
_geom_angle_site_symmetry_1
_geom_angle_site_symmetry_3
_geom_angle_publ_flag
B1 N1 Si1 124.6(3) . . ?
B1 N1 Si1A 120.6(3) . . ?
C1 N1 B1 113.7(3) . . ?
C1 N1 Si1 118.7(3) . . ?
C1 N1 Si1A 125.7(3) . . ?
N3 B1 N1 125.2(3) . . ?
N3 B1 N4 104.8(3) . . ?
N4 B1 N1 130.0(3) . . ?
C1 Fe1 C2 41.30(14) . . ?
C1 Fe1 C3 69.07(15) . . ?
C1 Fe1 C4 69.08(15) . . ?
C1 Fe1 C5 41.33(15) . . ?
C1 Fe1 C6 100.44(14) . . ?
C1 Fe1 C7 128.70(15) . . ?
C1 Fe1 C8 168.85(15) . . ?
C1 Fe1 C9 140.66(16) . . ?
C1 Fe1 C10 106.61(15) . . ?
C2 Fe1 C3 40.75(15) . . ?
C2 Fe1 C4 68.57(17) . . ?
C2 Fe1 C8 136.35(16) . . ?
C2 Fe1 C9 175.92(17) . . ?
C2 Fe1 C10 138.09(15) . . ?
C3 Fe1 C4 40.45(17) . . ?
C3 Fe1 C8 116.40(16) . . ?
C3 Fe1 C9 141.14(17) . . ?
C4 Fe1 C8 121.64(16) . . ?
C4 Fe1 C9 115.17(17) . . ?
C5 Fe1 C2 69.25(16) . . ?
C5 Fe1 C3 68.80(16) . . ?
C5 Fe1 C4 40.96(15) . . ?
C5 Fe1 C7 168.00(14) . . ?
C5 Fe1 C8 148.71(16) . . ?
C5 Fe1 C9 114.55(17) . . ?
C5 Fe1 C10 105.25(15) . . ?
C6 Fe1 C2 107.65(15) . . ?
C6 Fe1 C3 142.42(16) . . ?
C6 Fe1 C4 168.11(15) . . ?
C6 Fe1 C5 127.27(15) . . ?
C6 Fe1 C7 41.71(14) . . ?
C6 Fe1 C8 69.19(15) . . ?
C6 Fe1 C9 69.03(15) . . ?
C6 Fe1 C10 41.15(14) . . ?
C7 Fe1 C2 107.32(16) . . ?
C7 Fe1 C3 116.64(16) . . ?
C7 Fe1 C4 149.71(16) . . ?
C7 Fe1 C8 40.52(15) . . ?
C7 Fe1 C9 68.65(16) . . ?
C7 Fe1 C10 69.18(15) . . ?
C8 Fe1 C9 40.75(17) . . ?
C10 Fe1 C3 174.05(16) . . ?
C10 Fe1 C4 134.72(16) . . ?
C10 Fe1 C8 68.61(16) . . ?
C10 Fe1 C9 40.60(15) . . ?
N1 C1 Fe1 122.1(2) . . ?
C2 C1 N1 127.0(3) . . ?
C2 C1 Fe1 70.6(2) . . ?
C5 C1 N1 124.5(3) . . ?
C5 C1 Fe1 70.3(2) . . ?
C5 C1 C2 108.4(3) . . ?
N1 Si1 H1 106.6 . . ?
N1 Si1 N2 112.8(2) . . ?
N2 Si1 H1 106.6 . . ?
O1 Si1 N1 110.7(4) . . ?
O1 Si1 H1 106.6 . . ?
O1 Si1 N2 113.0(4) . . ?
N1 Si1A H1A 108.0 . . ?
N1 Si1A N2 112.2(2) . . ?
N2 Si1A H1A 108.0 . . ?
O1A Si1A N1 112.6(4) . . ?
O1A Si1A H1A 108.0 . . ?
O1A Si1A N2 108.0(4) . . ?
N5 B2 N2 124.8(3) . . ?
N6 B2 N2 130.7(3) . . ?
N6 B2 N5 104.5(3) . . ?
Fe1 C2 H2 127.3 . . ?
C1 C2 Fe1 68.1(2) . . ?
C1 C2 H2 126.3 . . ?
C3 C2 Fe1 70.0(2) . . ?
C3 C2 C1 107.5(3) . . ?
C3 C2 H2 126.2 . . ?
B2 N2 Si1 121.2(3) . . ?
B2 N2 Si1A 125.0(3) . . ?
C6 N2 Si1 125.6(3) . . ?
C6 N2 Si1A 119.6(3) . . ?
C6 N2 B2 113.0(3) . . ?
Fe1 C3 H3 126.7 . . ?
C2 C3 Fe1 69.3(2) . . ?
C2 C3 H3 125.8 . . ?
C4 C3 Fe1 69.8(2) . . ?
C4 C3 C2 108.4(3) . . ?
C4 C3 H3 125.8 . . ?
B1 N3 C13 127.5(3) . . ?
C11 N3 B1 107.9(3) . . ?
C11 N3 C13 123.5(3) . . ?
Fe1 C4 H4 127.1 . . ?
C3 C4 Fe1 69.7(2) . . ?
C3 C4 H4 125.9 . . ?
C3 C4 C5 108.3(3) . . ?
C5 C4 Fe1 68.8(2) . . ?
C5 C4 H4 125.9 . . ?
C12 N4 B1 107.7(3) . . ?
C12 N4 C25 118.4(3) . . ?
C25 N4 B1 133.9(3) . . ?
Fe1 C5 H5 126.7 . . ?
C1 C5 Fe1 68.4(2) . . ?
C1 C5 C4 107.4(3) . . ?
C1 C5 H5 126.3 . . ?
C4 C5 Fe1 70.2(2) . . ?
C4 C5 H5 126.3 . . ?
C37 N5 B2 108.7(3) . . ?
C37 N5 C39 122.9(3) . . ?
C39 N5 B2 127.7(3) . . ?
B2 N6 C51 134.9(3) . . ?
C38 N6 B2 108.1(3) . . ?
C38 N6 C51 116.9(3) . . ?
N2 C6 Fe1 121.9(2) . . ?
N2 C6 C7 124.5(3) . . ?
N2 C6 C10 127.7(3) . . ?
C7 C6 Fe1 69.9(2) . . ?
C10 C6 Fe1 70.6(2) . . ?
C10 C6 C7 107.7(3) . . ?
Fe1 C7 H7 126.7 . . ?
C6 C7 Fe1 68.4(2) . . ?
C6 C7 H7 126.1 . . ?
C8 C7 Fe1 70.4(2) . . ?
C8 C7 C6 107.8(3) . . ?
C8 C7 H7 126.1 . . ?
Si1 O1 H1B 109.5 . . ?
Si1A O1A H1AA 109.5 . . ?
Fe1 C8 H8 126.9 . . ?
C7 C8 Fe1 69.1(2) . . ?
C7 C8 H8 125.8 . . ?
C7 C8 C9 108.3(3) . . ?
C9 C8 Fe1 69.7(2) . . ?
C9 C8 H8 125.8 . . ?
Fe1 C9 H9 126.7 . . ?
C8 C9 Fe1 69.6(2) . . ?
C8 C9 H9 125.9 . . ?
C10 C9 Fe1 69.4(2) . . ?
C10 C9 C8 108.2(3) . . ?
C10 C9 H9 125.9 . . ?
Fe1 C10 H10 127.3 . . ?
C6 C10 Fe1 68.27(19) . . ?
C6 C10 H10 126.0 . . ?
C9 C10 Fe1 70.0(2) . . ?
C9 C10 C6 108.0(3) . . ?
C9 C10 H10 126.0 . . ?
N3 C11 H11 125.4 . . ?
C12 C11 N3 109.2(3) . . ?
C12 C11 H11 125.4 . . ?
N4 C12 H12 124.8 . . ?
C11 C12 N4 110.4(3) . . ?
C11 C12 H12 124.8 . . ?
C14 C13 N3 119.8(3) . . ?
C14 C13 C18 122.4(3) . . ?
C18 C13 N3 117.8(3) . . ?
C13 C14 C15 117.5(4) . . ?
C13 C14 C19 122.0(3) . . ?
C15 C14 C19 120.5(3) . . ?
C14 C15 H15 119.4 . . ?
C16 C15 C14 121.1(4) . . ?
C16 C15 H15 119.4 . . ?
C15 C16 H16 119.9 . . ?
C17 C16 C15 120.3(3) . . ?
C17 C16 H16 119.9 . . ?
C16 C17 H17 119.5 . . ?
C16 C17 C18 121.0(4) . . ?
C18 C17 H17 119.5 . . ?
C13 C18 C22 121.1(3) . . ?
C17 C18 C13 117.6(3) . . ?
C17 C18 C22 121.2(3) . . ?
C14 C19 H19 108.2 . . ?
C14 C19 C20 112.8(3) . . ?
C14 C19 C21 110.1(3) . . ?
C20 C19 H19 108.2 . . ?
C21 C19 H19 108.2 . . ?
C21 C19 C20 109.1(3) . . ?
C19 C20 H20A 109.5 . . ?
C19 C20 H20B 109.5 . . ?
C19 C20 H20C 109.5 . . ?
H20A C20 H20B 109.5 . . ?
H20A C20 H20C 109.5 . . ?
H20B C20 H20C 109.5 . . ?
C19 C21 H21A 109.5 . . ?
C19 C21 H21B 109.5 . . ?
C19 C21 H21C 109.5 . . ?
H21A C21 H21B 109.5 . . ?
H21A C21 H21C 109.5 . . ?
H21B C21 H21C 109.5 . . ?
C18 C22 H22 107.9 . . ?
C18 C22 C23 110.5(4) . . ?
C18 C22 C24 113.6(3) . . ?
C23 C22 H22 107.9 . . ?
C23 C22 C24 108.9(3) . . ?
C24 C22 H22 107.9 . . ?
C22 C23 H23A 109.5 . . ?
C22 C23 H23B 109.5 . . ?
C22 C23 H23C 109.5 . . ?
H23A C23 H23B 109.5 . . ?
H23A C23 H23C 109.5 . . ?
H23B C23 H23C 109.5 . . ?
C22 C24 H24A 109.5 . . ?
C22 C24 H24B 109.5 . . ?
C22 C24 H24C 109.5 . . ?
H24A C24 H24B 109.5 . . ?
H24A C24 H24C 109.5 . . ?
H24B C24 H24C 109.5 . . ?
C26 C25 N4 119.4(3) . . ?
C26 C25 C30 121.4(3) . . ?
C30 C25 N4 119.1(3) . . ?
C25 C26 C27 119.0(4) . . ?
C25 C26 C31 122.5(3) . . ?
C27 C26 C31 118.5(4) . . ?
C26 C27 H27 119.7 . . ?
C28 C27 C26 120.7(4) . . ?
C28 C27 H27 119.7 . . ?
C27 C28 H28 119.9 . . ?
C29 C28 C27 120.1(4) . . ?
C29 C28 H28 119.9 . . ?
C28 C29 H29 119.4 . . ?
C28 C29 C30 121.1(4) . . ?
C30 C29 H29 119.4 . . ?
C25 C30 C29 117.6(4) . . ?
C25 C30 C34 120.6(3) . . ?
C29 C30 C34 121.8(3) . . ?
C26 C31 H31 107.9 . . ?
C32 C31 C26 112.0(4) . . ?
C32 C31 H31 107.9 . . ?
C32 C31 C33 110.3(4) . . ?
C33 C31 C26 110.7(3) . . ?
C33 C31 H31 107.9 . . ?
C31 C32 H32A 109.5 . . ?
C31 C32 H32B 109.5 . . ?
C31 C32 H32C 109.5 . . ?
H32A C32 H32B 109.5 . . ?
H32A C32 H32C 109.5 . . ?
H32B C32 H32C 109.5 . . ?
C31 C33 H33A 109.5 . . ?
C31 C33 H33B 109.5 . . ?
C31 C33 H33C 109.5 . . ?
H33A C33 H33B 109.5 . . ?
H33A C33 H33C 109.5 . . ?
H33B C33 H33C 109.5 . . ?
C30 C34 H34 107.2 . . ?
C30 C34 C35 113.5(4) . . ?
C35 C34 H34 107.2 . . ?
C36 C34 C30 111.6(4) . . ?
C36 C34 H34 107.2 . . ?
C36 C34 C35 109.9(4) . . ?
C34 C35 H35A 109.5 . . ?
C34 C35 H35B 109.5 . . ?
C34 C35 H35C 109.5 . . ?
H35A C35 H35B 109.5 . . ?
H35A C35 H35C 109.5 . . ?
H35B C35 H35C 109.5 . . ?
C34 C36 H36A 109.5 . . ?
C34 C36 H36B 109.5 . . ?
C34 C36 H36C 109.5 . . ?
H36A C36 H36B 109.5 . . ?
H36A C36 H36C 109.5 . . ?
H36B C36 H36C 109.5 . . ?
N5 C37 H37 125.6 . . ?
C38 C37 N5 108.8(3) . . ?
C38 C37 H37 125.6 . . ?
N6 C38 H38 125.0 . . ?
C37 C38 N6 110.0(3) . . ?
C37 C38 H38 125.0 . . ?
C40 C39 N5 120.7(3) . . ?
C40 C39 C44 121.9(3) . . ?
C44 C39 N5 117.4(3) . . ?
C39 C40 C41 118.2(3) . . ?
C39 C40 C45 121.6(3) . . ?
C41 C40 C45 120.1(3) . . ?
C40 C41 H41 119.6 . . ?
C42 C41 C40 120.8(4) . . ?
C42 C41 H41 119.6 . . ?
C41 C42 H42 119.9 . . ?
C43 C42 C41 120.3(3) . . ?
C43 C42 H42 119.9 . . ?
C42 C43 H43 119.4 . . ?
C42 C43 C44 121.3(4) . . ?
C44 C43 H43 119.4 . . ?
C39 C44 C48 121.5(3) . . ?
C43 C44 C39 117.4(3) . . ?
C43 C44 C48 121.1(3) . . ?
C40 C45 H45 107.8 . . ?
C40 C45 C46 110.2(3) . . ?
C46 C45 H45 107.8 . . ?
C47 C45 C40 113.8(3) . . ?
C47 C45 H45 107.8 . . ?
C47 C45 C46 109.1(3) . . ?
C45 C46 H46A 109.5 . . ?
C45 C46 H46B 109.5 . . ?
C45 C46 H46C 109.5 . . ?
H46A C46 H46B 109.5 . . ?
H46A C46 H46C 109.5 . . ?
H46B C46 H46C 109.5 . . ?
C45 C47 H47A 109.5 . . ?
C45 C47 H47B 109.5 . . ?
C45 C47 H47C 109.5 . . ?
H47A C47 H47B 109.5 . . ?
H47A C47 H47C 109.5 . . ?
H47B C47 H47C 109.5 . . ?
C44 C48 H48 107.3 . . ?
C44 C48 C49 114.3(4) . . ?
C44 C48 C50 110.3(4) . . ?
C49 C48 H48 107.3 . . ?
C49 C48 C50 109.9(4) . . ?
C50 C48 H48 107.3 . . ?
C48 C49 H49A 109.5 . . ?
C48 C49 H49B 109.5 . . ?
C48 C49 H49C 109.5 . . ?
H49A C49 H49B 109.5 . . ?
H49A C49 H49C 109.5 . . ?
H49B C49 H49C 109.5 . . ?
C48 C50 H50A 109.5 . . ?
C48 C50 H50B 109.5 . . ?
C48 C50 H50C 109.5 . . ?
H50A C50 H50B 109.5 . . ?
H50A C50 H50C 109.5 . . ?
H50B C50 H50C 109.5 . . ?
C52 C51 N6 118.7(3) . . ?
C52 C51 C56 121.7(3) . . ?
C56 C51 N6 119.6(3) . . ?
C51 C52 C53 118.6(3) . . ?
C51 C52 C57 121.9(3) . . ?
C53 C52 C57 119.5(3) . . ?
C52 C53 H53 119.8 . . ?
C54 C53 C52 120.4(3) . . ?
C54 C53 H53 119.8 . . ?
C53 C54 H54 119.8 . . ?
C55 C54 C53 120.4(3) . . ?
C55 C54 H54 119.8 . . ?
C54 C55 H55 119.3 . . ?
C54 C55 C56 121.4(3) . . ?
C56 C55 H55 119.3 . . ?
C51 C56 C60 121.3(3) . . ?
C55 C56 C51 117.3(3) . . ?
C55 C56 C60 121.5(3) . . ?
C52 C57 H57 108.2 . . ?
C52 C57 C59 110.2(3) . . ?
C58 C57 C52 112.3(3) . . ?
C58 C57 H57 108.2 . . ?
C58 C57 C59 109.7(3) . . ?
C59 C57 H57 108.2 . . ?
C57 C58 H58A 109.5 . . ?
C57 C58 H58B 109.5 . . ?
C57 C58 H58C 109.5 . . ?
H58A C58 H58B 109.5 . . ?
H58A C58 H58C 109.5 . . ?
H58B C58 H58C 109.5 . . ?
C57 C59 H59A 109.5 . . ?
C57 C59 H59B 109.5 . . ?
C57 C59 H59C 109.5 . . ?
H59A C59 H59B 109.5 . . ?
H59A C59 H59C 109.5 . . ?
H59B C59 H59C 109.5 . . ?
C56 C60 H60 107.0 . . ?
C56 C60 C61 111.2(3) . . ?
C56 C60 C62 113.6(3) . . ?
C61 C60 H60 107.0 . . ?
C62 C60 H60 107.0 . . ?
C62 C60 C61 110.7(3) . . ?
C60 C61 H61A 109.5 . . ?
C60 C61 H61B 109.5 . . ?
C60 C61 H61C 109.5 . . ?
H61A C61 H61B 109.5 . . ?
H61A C61 H61C 109.5 . . ?
H61B C61 H61C 109.5 . . ?
C60 C62 H62A 109.5 . . ?
C60 C62 H62B 109.5 . . ?
C60 C62 H62C 109.5 . . ?
H62A C62 H62B 109.5 . . ?
H62A C62 H62C 109.5 . . ?
H62B C62 H62C 109.5 . . ?

loop_
_geom_bond_atom_site_label_1
_geom_bond_atom_site_label_2
_geom_bond_distance
_geom_bond_site_symmetry_2
_geom_bond_publ_flag
N1 B1 1.462(5) . ?
N1 C1 1.443(4) . ?
N1 Si1 1.728(5) . ?
N1 Si1A 1.733(5) . ?
B1 N3 1.437(5) . ?
B1 N4 1.449(5) . ?
Fe1 C1 2.001(4) . ?
Fe1 C2 2.035(4) . ?
Fe1 C3 2.045(4) . ?
Fe1 C4 2.046(4) . ?
Fe1 C5 2.027(4) . ?
Fe1 C6 2.013(3) . ?
Fe1 C7 2.033(4) . ?
Fe1 C8 2.049(4) . ?
Fe1 C9 2.051(4) . ?
Fe1 C10 2.044(4) . ?
C1 C2 1.424(5) . ?
C1 C5 1.422(5) . ?
Si1 H1 1.0000 . ?
Si1 N2 1.730(5) . ?
Si1 O1 1.606(9) . ?
Si1A H1A 1.0000 . ?
Si1A N2 1.737(5) . ?
Si1A O1A 1.614(9) . ?
B2 N2 1.454(5) . ?
B2 N5 1.443(5) . ?
B2 N6 1.438(5) . ?
C2 H2 0.9500 . ?
C2 C3 1.421(5) . ?
N2 C6 1.422(4) . ?
C3 H3 0.9500 . ?
C3 C4 1.414(6) . ?
N3 C11 1.411(5) . ?
N3 C13 1.440(4) . ?
C4 H4 0.9500 . ?
C4 C5 1.425(5) . ?
N4 C12 1.394(5) . ?
N4 C25 1.440(4) . ?
C5 H5 0.9500 . ?
N5 C37 1.403(5) . ?
N5 C39 1.437(4) . ?
N6 C38 1.404(5) . ?
N6 C51 1.439(4) . ?
C6 C7 1.441(5) . ?
C6 C10 1.426(5) . ?
C7 H7 0.9500 . ?
C7 C8 1.414(5) . ?
O1 H1B 0.8400 . ?
O1A H1AA 0.8400 . ?
C8 H8 0.9500 . ?
C8 C9 1.428(6) . ?
C9 H9 0.9500 . ?
C9 C10 1.421(5) . ?
C10 H10 0.9500 . ?
C11 H11 0.9500 . ?
C11 C12 1.337(5) . ?
C12 H12 0.9500 . ?
C13 C14 1.390(5) . ?
C13 C18 1.406(5) . ?
C14 C15 1.402(5) . ?
C14 C19 1.508(5) . ?
C15 H15 0.9500 . ?
C15 C16 1.387(6) . ?
C16 H16 0.9500 . ?
C16 C17 1.370(6) . ?
C17 H17 0.9500 . ?
C17 C18 1.405(5) . ?
C18 C22 1.508(5) . ?
C19 H19 1.0000 . ?
C19 C20 1.534(6) . ?
C19 C21 1.527(6) . ?
C20 H20A 0.9800 . ?
C20 H20B 0.9800 . ?
C20 H20C 0.9800 . ?
C21 H21A 0.9800 . ?
C21 H21B 0.9800 . ?
C21 H21C 0.9800 . ?
C22 H22 1.0000 . ?
C22 C23 1.517(6) . ?
C22 C24 1.530(6) . ?
C23 H23A 0.9800 . ?
C23 H23B 0.9800 . ?
C23 H23C 0.9800 . ?
C24 H24A 0.9800 . ?
C24 H24B 0.9800 . ?
C24 H24C 0.9800 . ?
C25 C26 1.387(5) . ?
C25 C30 1.402(5) . ?
C26 C27 1.396(5) . ?
C26 C31 1.527(5) . ?
C27 H27 0.9500 . ?
C27 C28 1.382(6) . ?
C28 H28 0.9500 . ?
C28 C29 1.370(6) . ?
C29 H29 0.9500 . ?
C29 C30 1.413(5) . ?
C30 C34 1.505(6) . ?
C31 H31 1.0000 . ?
C31 C32 1.516(7) . ?
C31 C33 1.526(7) . ?
C32 H32A 0.9800 . ?
C32 H32B 0.9800 . ?
C32 H32C 0.9800 . ?
C33 H33A 0.9800 . ?
C33 H33B 0.9800 . ?
C33 H33C 0.9800 . ?
C34 H34 1.0000 . ?
C34 C35 1.529(6) . ?
C34 C36 1.504(7) . ?
C35 H35A 0.9800 . ?
C35 H35B 0.9800 . ?
C35 H35C 0.9800 . ?
C36 H36A 0.9800 . ?
C36 H36B 0.9800 . ?
C36 H36C 0.9800 . ?
C37 H37 0.9500 . ?
C37 C38 1.345(5) . ?
C38 H38 0.9500 . ?
C39 C40 1.380(5) . ?
C39 C44 1.418(5) . ?
C40 C41 1.400(5) . ?
C40 C45 1.522(5) . ?
C41 H41 0.9500 . ?
C41 C42 1.389(6) . ?
C42 H42 0.9500 . ?
C42 C43 1.367(6) . ?
C43 H43 0.9500 . ?
C43 C44 1.399(5) . ?
C44 C48 1.510(5) . ?
C45 H45 1.0000 . ?
C45 C46 1.529(6) . ?
C45 C47 1.511(5) . ?
C46 H46A 0.9800 . ?
C46 H46B 0.9800 . ?
C46 H46C 0.9800 . ?
C47 H47A 0.9800 . ?
C47 H47B 0.9800 . ?
C47 H47C 0.9800 . ?
C48 H48 1.0000 . ?
C48 C49 1.521(6) . ?
C48 C50 1.531(6) . ?
C49 H49A 0.9800 . ?
C49 H49B 0.9800 . ?
C49 H49C 0.9800 . ?
C50 H50A 0.9800 . ?
C50 H50B 0.9800 . ?
C50 H50C 0.9800 . ?
C51 C52 1.389(5) . ?
C51 C56 1.413(5) . ?
C52 C53 1.395(5) . ?
C52 C57 1.528(5) . ?
C53 H53 0.9500 . ?
C53 C54 1.386(5) . ?
C54 H54 0.9500 . ?
C54 C55 1.369(5) . ?
C55 H55 0.9500 . ?
C55 C56 1.400(5) . ?
C56 C60 1.508(5) . ?
C57 H57 1.0000 . ?
C57 C58 1.520(6) . ?
C57 C59 1.529(6) . ?
C58 H58A 0.9800 . ?
C58 H58B 0.9800 . ?
C58 H58C 0.9800 . ?
C59 H59A 0.9800 . ?
C59 H59B 0.9800 . ?
C59 H59C 0.9800 . ?
C60 H60 1.0000 . ?
C60 C61 1.535(6) . ?
C60 C62 1.528(5) . ?
C61 H61A 0.9800 . ?
C61 H61B 0.9800 . ?
C61 H61C 0.9800 . ?
C62 H62A 0.9800 . ?
C62 H62B 0.9800 . ?
C62 H62C 0.9800 . ?

loop_
_geom_torsion_atom_site_label_1
_geom_torsion_atom_site_label_2
_geom_torsion_atom_site_label_3
_geom_torsion_atom_site_label_4
_geom_torsion
_geom_torsion_site_symmetry_1
_geom_torsion_site_symmetry_2
_geom_torsion_site_symmetry_3
_geom_torsion_site_symmetry_4
_geom_torsion_publ_flag
N1 B1 N3 C11 179.8(3) . . . . ?
N1 B1 N3 C13 -12.2(6) . . . . ?
N1 B1 N4 C12 -179.6(3) . . . . ?
N1 B1 N4 C25 -0.6(6) . . . . ?
N1 C1 C2 Fe1 116.1(4) . . . . ?
N1 C1 C2 C3 175.1(3) . . . . ?
N1 C1 C5 Fe1 -116.0(3) . . . . ?
N1 C1 C5 C4 -175.6(3) . . . . ?
N1 Si1 N2 B2 176.1(3) . . . . ?
N1 Si1 N2 C6 1.5(4) . . . . ?
N1 Si1A N2 B2 159.3(3) . . . . ?
N1 Si1A N2 C6 -39.1(4) . . . . ?
B1 N1 C1 Fe1 -151.7(3) . . . . ?
B1 N1 C1 C2 119.4(4) . . . . ?
B1 N1 C1 C5 -64.7(4) . . . . ?
B1 N1 Si1 N2 160.3(3) . . . . ?
B1 N1 Si1 O1 32.7(5) . . . . ?
B1 N1 Si1A N2 177.3(3) . . . . ?
B1 N1 Si1A O1A -60.7(5) . . . . ?
B1 N3 C11 C12 -0.3(4) . . . . ?
B1 N3 C13 C14 107.9(4) . . . . ?
B1 N3 C13 C18 -69.7(5) . . . . ?
B1 N4 C12 C11 -0.4(4) . . . . ?
B1 N4 C25 C26 109.5(5) . . . . ?
B1 N4 C25 C30 -73.8(5) . . . . ?
Fe1 C1 C2 C3 59.1(3) . . . . ?
Fe1 C1 C5 C4 -59.6(3) . . . . ?
Fe1 C2 C3 C4 59.0(3) . . . . ?
Fe1 C3 C4 C5 58.2(3) . . . . ?
Fe1 C4 C5 C1 58.4(3) . . . . ?
Fe1 C6 C7 C8 -59.5(3) . . . . ?
Fe1 C6 C10 C9 58.9(3) . . . . ?
Fe1 C7 C8 C9 -58.8(3) . . . . ?
Fe1 C8 C9 C10 -58.9(3) . . . . ?
Fe1 C9 C10 C6 -57.8(3) . . . . ?
C1 N1 B1 N3 -42.8(5) . . . . ?
C1 N1 B1 N4 137.0(4) . . . . ?
C1 N1 Si1 N2 -40.5(4) . . . . ?
C1 N1 Si1 O1 -168.1(4) . . . . ?
C1 N1 Si1A N2 -0.2(4) . . . . ?
C1 N1 Si1A O1A 121.9(5) . . . . ?
C1 C2 C3 Fe1 -57.9(3) . . . . ?
C1 C2 C3 C4 1.1(4) . . . . ?
Si1 N1 B1 N3 117.3(4) . . . . ?
Si1 N1 B1 N4 -62.9(5) . . . . ?
Si1 N1 C1 Fe1 46.9(4) . . . . ?
Si1 N1 C1 C2 -42.0(5) . . . . ?
Si1 N1 C1 C5 133.9(4) . . . . ?
Si1 N2 C6 Fe1 26.6(4) . . . . ?
Si1 N2 C6 C7 113.0(4) . . . . ?
Si1 N2 C6 C10 -62.5(5) . . . . ?
Si1A N1 B1 N3 139.4(3) . . . . ?
Si1A N1 B1 N4 -40.8(5) . . . . ?
Si1A N1 C1 Fe1 26.0(4) . . . . ?
Si1A N1 C1 C2 -63.0(5) . . . . ?
Si1A N1 C1 C5 113.0(4) . . . . ?
Si1A N2 C6 Fe1 48.1(4) . . . . ?
Si1A N2 C6 C7 134.4(3) . . . . ?
Si1A N2 C6 C10 -41.1(5) . . . . ?
B2 N2 C6 Fe1 -148.3(2) . . . . ?
B2 N2 C6 C7 -62.0(4) . . . . ?
B2 N2 C6 C10 122.5(4) . . . . ?
B2 N5 C37 C38 0.5(4) . . . . ?
B2 N5 C39 C40 111.9(4) . . . . ?
B2 N5 C39 C44 -67.3(5) . . . . ?
B2 N6 C38 C37 -0.2(4) . . . . ?
B2 N6 C51 C52 106.8(4) . . . . ?
B2 N6 C51 C56 -77.1(5) . . . . ?
C2 C1 C5 Fe1 60.6(3) . . . . ?
C2 C1 C5 C4 1.0(4) . . . . ?
C2 C3 C4 Fe1 -58.7(3) . . . . ?
C2 C3 C4 C5 -0.5(5) . . . . ?
N2 B2 N5 C37 177.1(3) . . . . ?
N2 B2 N5 C39 -12.7(5) . . . . ?
N2 B2 N6 C38 -177.0(3) . . . . ?
N2 B2 N6 C51 7.2(6) . . . . ?
N2 C6 C7 Fe1 -115.5(3) . . . . ?
N2 C6 C7 C8 -175.0(3) . . . . ?
N2 C6 C10 Fe1 115.8(4) . . . . ?
N2 C6 C10 C9 174.6(3) . . . . ?
C3 C4 C5 Fe1 -58.8(3) . . . . ?
C3 C4 C5 C1 -0.3(5) . . . . ?
N3 B1 N4 C12 0.2(4) . . . . ?
N3 B1 N4 C25 179.2(3) . . . . ?
N3 C11 C12 N4 0.4(4) . . . . ?
N3 C13 C14 C15 -174.1(3) . . . . ?
N3 C13 C14 C19 7.5(6) . . . . ?
N3 C13 C18 C17 175.3(3) . . . . ?
N3 C13 C18 C22 -7.7(5) . . . . ?
N4 B1 N3 C11 0.0(4) . . . . ?
N4 B1 N3 C13 167.9(3) . . . . ?
N4 C25 C26 C27 174.6(4) . . . . ?
N4 C25 C26 C31 -4.3(6) . . . . ?
N4 C25 C30 C29 -175.2(3) . . . . ?
N4 C25 C30 C34 3.1(5) . . . . ?
C5 C1 C2 Fe1 -60.4(3) . . . . ?
C5 C1 C2 C3 -1.3(4) . . . . ?
N5 B2 N2 Si1 141.0(3) . . . . ?
N5 B2 N2 Si1A 118.8(4) . . . . ?
N5 B2 N2 C6 -43.8(4) . . . . ?
N5 B2 N6 C38 0.5(4) . . . . ?
N5 B2 N6 C51 -175.3(3) . . . . ?
N5 C37 C38 N6 -0.1(4) . . . . ?
N5 C39 C40 C41 -174.4(3) . . . . ?
N5 C39 C40 C45 8.7(5) . . . . ?
N5 C39 C44 C43 175.5(3) . . . . ?
N5 C39 C44 C48 -7.3(5) . . . . ?
N6 B2 N2 Si1 -42.0(5) . . . . ?
N6 B2 N2 Si1A -64.2(5) . . . . ?
N6 B2 N2 C6 133.2(4) . . . . ?
N6 B2 N5 C37 -0.6(4) . . . . ?
N6 B2 N5 C39 169.7(3) . . . . ?
N6 C51 C52 C53 171.1(3) . . . . ?
N6 C51 C52 C57 -10.5(5) . . . . ?
N6 C51 C56 C55 -171.5(3) . . . . ?
N6 C51 C56 C60 8.0(5) . . . . ?
C6 C7 C8 Fe1 58.3(3) . . . . ?
C6 C7 C8 C9 -0.5(4) . . . . ?
C7 C6 C10 Fe1 -60.3(2) . . . . ?
C7 C6 C10 C9 -1.5(4) . . . . ?
C7 C8 C9 Fe1 58.5(3) . . . . ?
C7 C8 C9 C10 -0.4(5) . . . . ?
O1 Si1 N2 B2 -57.5(5) . . . . ?
O1 Si1 N2 C6 128.0(5) . . . . ?
O1A Si1A N2 B2 34.7(5) . . . . ?
O1A Si1A N2 C6 -163.8(4) . . . . ?
C8 C9 C10 Fe1 58.9(3) . . . . ?
C8 C9 C10 C6 1.1(4) . . . . ?
C10 C6 C7 Fe1 60.8(2) . . . . ?
C10 C6 C7 C8 1.2(4) . . . . ?
C11 N3 C13 C14 -85.9(4) . . . . ?
C11 N3 C13 C18 96.6(4) . . . . ?
C12 N4 C25 C26 -71.7(4) . . . . ?
C12 N4 C25 C30 105.0(4) . . . . ?
C13 N3 C11 C12 -168.8(3) . . . . ?
C13 C14 C15 C16 -1.8(6) . . . . ?
C13 C14 C19 C20 -149.5(4) . . . . ?
C13 C14 C19 C21 88.3(4) . . . . ?
C13 C18 C22 C23 -85.4(4) . . . . ?
C13 C18 C22 C24 152.0(4) . . . . ?
C14 C13 C18 C17 -2.2(6) . . . . ?
C14 C13 C18 C22 174.8(4) . . . . ?
C14 C15 C16 C17 -0.8(6) . . . . ?
C15 C14 C19 C20 32.2(5) . . . . ?
C15 C14 C19 C21 -90.0(4) . . . . ?
C15 C16 C17 C18 1.9(6) . . . . ?
C16 C17 C18 C13 -0.5(6) . . . . ?
C16 C17 C18 C22 -177.5(4) . . . . ?
C17 C18 C22 C23 91.5(4) . . . . ?
C17 C18 C22 C24 -31.1(5) . . . . ?
C18 C13 C14 C15 3.3(6) . . . . ?
C18 C13 C14 C19 -175.0(3) . . . . ?
C19 C14 C15 C16 176.5(4) . . . . ?
C25 N4 C12 C11 -179.6(3) . . . . ?
C25 C26 C27 C28 1.4(6) . . . . ?
C25 C26 C31 C32 -132.0(4) . . . . ?
C25 C26 C31 C33 104.4(4) . . . . ?
C25 C30 C34 C35 157.2(4) . . . . ?
C25 C30 C34 C36 -77.9(5) . . . . ?
C26 C25 C30 C29 1.5(6) . . . . ?
C26 C25 C30 C34 179.7(4) . . . . ?
C26 C27 C28 C29 -0.2(6) . . . . ?
C27 C26 C31 C32 49.1(5) . . . . ?
C27 C26 C31 C33 -74.5(5) . . . . ?
C27 C28 C29 C30 -0.4(6) . . . . ?
C28 C29 C30 C25 -0.2(6) . . . . ?
C28 C29 C30 C34 -178.4(4) . . . . ?
C29 C30 C34 C35 -24.6(6) . . . . ?
C29 C30 C34 C36 100.2(5) . . . . ?
C30 C25 C26 C27 -2.0(6) . . . . ?
C30 C25 C26 C31 179.1(4) . . . . ?
C31 C26 C27 C28 -179.7(4) . . . . ?
C37 N5 C39 C40 -79.1(4) . . . . ?
C37 N5 C39 C44 101.7(4) . . . . ?
C38 N6 C51 C52 -68.8(4) . . . . ?
C38 N6 C51 C56 107.3(4) . . . . ?
C39 N5 C37 C38 -170.4(3) . . . . ?
C39 C40 C41 C42 -2.4(6) . . . . ?
C39 C40 C45 C46 91.3(4) . . . . ?
C39 C40 C45 C47 -145.7(4) . . . . ?
C39 C44 C48 C49 154.8(4) . . . . ?
C39 C44 C48 C50 -80.7(5) . . . . ?
C40 C39 C44 C43 -3.7(6) . . . . ?
C40 C39 C44 C48 173.6(4) . . . . ?
C40 C41 C42 C43 -0.9(6) . . . . ?
C41 C40 C45 C46 -85.6(4) . . . . ?
C41 C40 C45 C47 37.4(5) . . . . ?
C41 C42 C43 C44 2.0(7) . . . . ?
C42 C43 C44 C39 0.2(6) . . . . ?
C42 C43 C44 C48 -177.0(4) . . . . ?
C43 C44 C48 C49 -28.0(6) . . . . ?
C43 C44 C48 C50 96.5(5) . . . . ?
C44 C39 C40 C41 4.8(6) . . . . ?
C44 C39 C40 C45 -172.2(4) . . . . ?
C45 C40 C41 C42 174.6(4) . . . . ?
C51 N6 C38 C37 176.5(3) . . . . ?
C51 C52 C53 C54 1.2(5) . . . . ?
C51 C52 C57 C58 108.1(4) . . . . ?
C51 C52 C57 C59 -129.3(4) . . . . ?
C51 C56 C60 C61 -78.4(4) . . . . ?
C51 C56 C60 C62 156.0(3) . . . . ?
C52 C51 C56 C55 4.6(5) . . . . ?
C52 C51 C56 C60 -176.0(3) . . . . ?
C52 C53 C54 C55 2.8(6) . . . . ?
C53 C52 C57 C58 -73.5(4) . . . . ?
C53 C52 C57 C59 49.1(5) . . . . ?
C53 C54 C55 C56 -3.2(6) . . . . ?
C54 C55 C56 C51 -0.4(5) . . . . ?
C54 C55 C56 C60 -179.9(4) . . . . ?
C55 C56 C60 C61 101.1(4) . . . . ?
C55 C56 C60 C62 -24.6(5) . . . . ?
C56 C51 C52 C53 -4.9(5) . . . . ?
C56 C51 C52 C57 173.5(3) . . . . ?
C57 C52 C53 C54 -177.2(3) . . . . ?
